data_7033242
loop_
_publ_author_name
'Dahcheh, Fatme'
'Stephan, Douglas W.'

_publ_section_title
;
 Bis-mixed-carbene ruthenium-thiolate-alkylidene complexes: synthesis and
 olefin metathesis activity.
;
_journal_issue 4
_journal_name_full 'Dalton transactions (Cambridge, England : 2003)'
_journal_page_first 1724
_journal_page_last 1733
_journal_paper_doi 10.1039/c4dt03137g
_journal_volume 44
_journal_year 2015
_chemical_formula_sum 'C38 H50 Cl F N4 O2 Ru S'
_chemical_formula_weight 782.40
_space_group_IT_number 2
_symmetry_cell_setting triclinic
_symmetry_space_group_name_Hall '-P 1'
_symmetry_space_group_name_H-M 'P -1'
_atom_sites_solution_hydrogens geom
_atom_sites_solution_primary direct
_atom_sites_solution_secondary difmap
_audit_creation_method SHELXL-97
_audit_update_record
;
2014-10-07 deposited with the CCDC.
2014-11-24 downloaded from the CCDC.
;
_cell_angle_alpha 80.115(7)
_cell_angle_beta 89.229(6)
_cell_angle_gamma 69.025(6)
_cell_formula_units_Z 2
_cell_length_a 8.8552(11)
_cell_length_b 11.8620(15)
_cell_length_c 19.312(3)
_cell_measurement_reflns_used 9885
_cell_measurement_temperature 296(2)
_cell_measurement_theta_max 27.40
_cell_measurement_theta_min 2.31
_cell_volume 1863.5(4)
_computing_cell_refinement 'Bruker SAINT'
_computing_data_collection 'Bruker APEX2'
_computing_data_reduction 'Bruker SAINT'
_computing_molecular_graphics 'Bruker SHELXTL'
_computing_publication_material 'Bruker SHELXTL'
_computing_structure_refinement 'SHELXL-97 (Sheldrick, 1997)'
_computing_structure_solution 'SHELXS-97 (Sheldrick, 1990)'
_diffrn_ambient_temperature 296(2)
_diffrn_measured_fraction_theta_full 0.986
_diffrn_measured_fraction_theta_max 0.986
_diffrn_measurement_device_type 'Bruker APEX-II CCD'
_diffrn_measurement_method '\f and \w scans'
_diffrn_radiation_monochromator graphite
_diffrn_radiation_source 'fine-focus sealed tube'
_diffrn_radiation_type MoK\a
_diffrn_radiation_wavelength 0.71073
_diffrn_reflns_av_R_equivalents 0.0646
_diffrn_reflns_av_sigmaI/netI 0.0791
_diffrn_reflns_limit_h_max 11
_diffrn_reflns_limit_h_min -11
_diffrn_reflns_limit_k_max 14
_diffrn_reflns_limit_k_min -15
_diffrn_reflns_limit_l_max 24
_diffrn_reflns_limit_l_min -25
_diffrn_reflns_number 31431
_diffrn_reflns_theta_full 27.56
_diffrn_reflns_theta_max 27.56
_diffrn_reflns_theta_min 1.87
_diffrn_standards_number 0
_exptl_absorpt_coefficient_mu 0.592
_exptl_absorpt_correction_T_max 0.9767
_exptl_absorpt_correction_T_min 0.9324
_exptl_absorpt_correction_type multi-scan
_exptl_absorpt_process_details sadabs
_exptl_crystal_colour red
_exptl_crystal_density_diffrn 1.394
_exptl_crystal_density_method 'not measured'
_exptl_crystal_description plate
_exptl_crystal_F_000 816
_exptl_crystal_size_max 0.12
_exptl_crystal_size_mid 0.06
_exptl_crystal_size_min 0.04
_refine_diff_density_max 1.164
_refine_diff_density_min -0.560
_refine_diff_density_rms 0.107
_refine_ls_extinction_method none
_refine_ls_goodness_of_fit_ref 1.032
_refine_ls_hydrogen_treatment constr
_refine_ls_matrix_type full
_refine_ls_number_parameters 430
_refine_ls_number_reflns 8517
_refine_ls_number_restraints 0
_refine_ls_restrained_S_all 1.032
_refine_ls_R_factor_all 0.0785
_refine_ls_R_factor_gt 0.0486
_refine_ls_shift/su_max 0.000
_refine_ls_shift/su_mean 0.000
_refine_ls_structure_factor_coef Fsqd
_refine_ls_weighting_details 'calc w=1/[\s^2^(Fo^2^)+(0.0451P)^2^+2.0619P] where P=(Fo^2^+2Fc^2^)/3'
_refine_ls_weighting_scheme calc
_refine_ls_wR_factor_gt 0.1044
_refine_ls_wR_factor_ref 0.1172
_reflns_number_gt 6283
_reflns_number_total 8517
_reflns_threshold_expression >2sigma(I)
_cod_data_source_file c4dt03137g2.cif
_cod_data_source_block Compound3
_cod_depositor_comments
;
The following automatic conversions were performed:

'_symmetry_cell_setting' value 'Triclinic' changed to 'triclinic'
according to
/usr/data/users/saulius/crontab/automatic-downloads/rss-feeds/RSC/lib/dictionaries/cif_core.dic
dictionary named 'cif_core.dic' version 2.4.2 from 2011-04-26.

Automatic conversion script
Id: cif_fix_values 2935 2014-11-11 08:27:57Z andrius 

 Adding full bibliography for 7033240--7033244.cif.
;
_cod_original_sg_symbol_H-M P-1
_cod_database_code 7033242

loop_
_symmetry_equiv_pos_as_xyz
'x, y, z'
'-x, -y, -z'

loop_
_atom_site_label
_atom_site_type_symbol
_atom_site_fract_x
_atom_site_fract_y
_atom_site_fract_z
_atom_site_U_iso_or_equiv
_atom_site_adp_type
_atom_site_occupancy
_atom_site_symmetry_multiplicity
_atom_site_calc_flag
_atom_site_refinement_flags
_atom_site_disorder_assembly
_atom_site_disorder_group
Ru1 Ru 0.78272(3) 0.69508(3) 0.760901(15) 0.01623(9) Uani 1 1 d . . .
Cl1 Cl 1.01177(9) 0.57460(7) 0.84936(4) 0.01552(18) Uani 1 1 d . . .
S1 S 0.55231(11) 0.81237(9) 0.68658(5) 0.0260(2) Uani 1 1 d . . .
F1 F 0.3872(3) 1.3482(2) 0.63273(17) 0.0616(8) Uani 1 1 d . . .
O1 O 1.1632(8) 0.8106(7) 0.5866(4) 0.034(2) Uiso 0.441(9) 1 d P A 1
O1A O 1.0976(6) 0.8796(6) 0.5655(3) 0.0320(17) Uiso 0.559(9) 1 d P A 2
O2 O 0.8642(4) 0.9138(3) 0.98523(14) 0.0394(7) Uani 1 1 d . A .
N1 N 0.8783(3) 0.9335(3) 0.72127(15) 0.0199(6) Uani 1 1 d . . .
N2 N 0.8143(3) 0.9006(3) 0.82780(15) 0.0185(6) Uani 1 1 d . . .
N3 N 0.6518(3) 0.4898(3) 0.73903(16) 0.0222(7) Uani 1 1 d . . .
N4 N 0.5591(3) 0.5721(3) 0.82989(15) 0.0203(6) Uani 1 1 d . . .
C1 C 0.8957(4) 0.6458(3) 0.6860(2) 0.0229(8) Uani 1 1 d . . .
H1A H 0.8343 0.6676 0.6439 0.027 Uiso 1 1 calc R . .
C2 C 1.0729(5) 0.5753(4) 0.6810(2) 0.0438(12) Uani 1 1 d . . .
H2A H 1.0941 0.5639 0.6333 0.066 Uiso 1 1 calc R . .
H2B H 1.1030 0.4967 0.7113 0.066 Uiso 1 1 calc R . .
H2C H 1.1349 0.6201 0.6951 0.066 Uiso 1 1 calc R . .
C3 C 0.8367(4) 0.8512(3) 0.76874(18) 0.0187(8) Uani 1 1 d . A .
C4 C 0.8808(4) 1.0305(3) 0.7512(2) 0.0249(8) Uani 1 1 d . A .
H4A H 0.9060 1.0972 0.7291 0.030 Uiso 1 1 calc R . .
C5 C 0.8406(4) 1.0104(3) 0.8173(2) 0.0223(8) Uani 1 1 d . A .
H5A H 0.8317 1.0606 0.8504 0.027 Uiso 1 1 calc R . .
C6 C 0.9376(13) 0.9080(11) 0.6494(6) 0.017(3) Uiso 0.441(9) 1 d P A 1
H6A H 0.8879 0.8555 0.6335 0.021 Uiso 0.441(9) 1 calc PR A 1
H6B H 0.9040 0.9847 0.6160 0.021 Uiso 0.441(9) 1 calc PR A 1
C6A C 0.9043(11) 0.9320(9) 0.6495(5) 0.019(2) Uiso 0.559(9) 1 d P A 2
H6AA H 0.8365 1.0101 0.6222 0.023 Uiso 0.559(9) 1 calc PR A 2
H6AB H 0.8727 0.8685 0.6355 0.023 Uiso 0.559(9) 1 calc PR A 2
C7 C 1.1165(10) 0.8480(10) 0.6505(5) 0.023(2) Uiso 0.441(9) 1 d P A 1
H7A H 1.1668 0.9051 0.6591 0.028 Uiso 0.441(9) 1 calc PR A 1
H7B H 1.1525 0.7775 0.6884 0.028 Uiso 0.441(9) 1 calc PR A 1
C7A C 1.0801(8) 0.9085(8) 0.6332(4) 0.0260(18) Uiso 0.559(9) 1 d P A 2
H7AA H 1.1059 0.9810 0.6346 0.031 Uiso 0.559(9) 1 calc PR A 2
H7AB H 1.1516 0.8410 0.6671 0.031 Uiso 0.559(9) 1 calc PR A 2
C8 C 1.2222(14) 0.8750(12) 0.5333(6) 0.031(3) Uiso 0.441(9) 1 d P A 1
H8A H 1.2421 0.8339 0.4936 0.047 Uiso 0.441(9) 1 calc PR A 1
H8B H 1.3214 0.8794 0.5498 0.047 Uiso 0.441(9) 1 calc PR A 1
H8C H 1.1440 0.9565 0.5196 0.047 Uiso 0.441(9) 1 calc PR A 1
C8A C 1.2319(11) 0.9040(10) 0.5368(5) 0.037(3) Uiso 0.559(9) 1 d P A 2
H8AA H 1.2442 0.8861 0.4900 0.055 Uiso 0.559(9) 1 calc PR A 2
H8AB H 1.3278 0.8536 0.5655 0.055 Uiso 0.559(9) 1 calc PR A 2
H8AC H 1.2154 0.9889 0.5353 0.055 Uiso 0.559(9) 1 calc PR A 2
C9 C 0.7632(4) 0.8462(3) 0.89330(18) 0.0221(8) Uani 1 1 d . A .
H9A H 0.7429 0.7739 0.8858 0.027 Uiso 1 1 calc R . .
H9B H 0.6622 0.9044 0.9055 0.027 Uiso 1 1 calc R . .
C10 C 0.8856(5) 0.8103(3) 0.95383(19) 0.0261(8) Uani 1 1 d . . .
H10A H 0.8717 0.7453 0.9882 0.031 Uiso 1 1 calc R A .
H10B H 0.9941 0.7802 0.9372 0.031 Uiso 1 1 calc R . .
C11 C 0.9594(6) 0.8799(5) 1.0490(2) 0.0539(14) Uani 1 1 d . . .
H11A H 0.9430 0.9514 1.0694 0.081 Uiso 1 1 calc R A .
H11B H 1.0716 0.8434 1.0397 0.081 Uiso 1 1 calc R . .
H11C H 0.9280 0.8218 1.0811 0.081 Uiso 1 1 calc R . .
C12 C 0.5116(4) 0.9719(3) 0.6731(2) 0.0222(8) Uani 1 1 d . . .
C13 C 0.5093(4) 1.0358(3) 0.6051(2) 0.0271(9) Uani 1 1 d . . .
H13A H 0.5361 0.9928 0.5680 0.032 Uiso 1 1 calc R . .
C14 C 0.4681(5) 1.1619(4) 0.5919(2) 0.0351(10) Uani 1 1 d . . .
H14A H 0.4663 1.2038 0.5464 0.042 Uiso 1 1 calc R . .
C15 C 0.4304(5) 1.2230(4) 0.6465(3) 0.0354(10) Uani 1 1 d . . .
C16 C 0.4311(5) 1.1648(4) 0.7145(3) 0.0387(11) Uani 1 1 d . . .
H16A H 0.4062 1.2089 0.7511 0.046 Uiso 1 1 calc R . .
C17 C 0.4692(4) 1.0401(4) 0.7270(2) 0.0287(9) Uani 1 1 d . . .
H17A H 0.4668 1.0001 0.7727 0.034 Uiso 1 1 calc R . .
C18 C 0.6636(4) 0.5701(3) 0.77817(18) 0.0172(7) Uani 1 1 d . . .
C19 C 0.5342(5) 0.4311(4) 0.7651(2) 0.0318(10) Uani 1 1 d . . .
H19A H 0.5871 0.3428 0.7780 0.038 Uiso 1 1 calc R . .
H19B H 0.4475 0.4494 0.7300 0.038 Uiso 1 1 calc R . .
C20 C 0.4715(5) 0.4881(4) 0.8284(2) 0.0356(10) Uani 1 1 d . . .
H20A H 0.3554 0.5323 0.8230 0.043 Uiso 1 1 calc R . .
H20B H 0.4961 0.4265 0.8710 0.043 Uiso 1 1 calc R . .
C21 C 0.7516(4) 0.4440(3) 0.68372(19) 0.0233(8) Uani 1 1 d . . .
C22 C 0.9026(4) 0.3519(3) 0.70132(19) 0.0233(8) Uani 1 1 d . . .
C23 C 0.9944(5) 0.3027(4) 0.6480(2) 0.0282(9) Uani 1 1 d . . .
H23A H 1.0948 0.2403 0.6594 0.034 Uiso 1 1 calc R . .
C24 C 0.9410(5) 0.3436(4) 0.5777(2) 0.0307(9) Uani 1 1 d . . .
C25 C 0.7879(5) 0.4343(4) 0.5618(2) 0.0293(9) Uani 1 1 d . . .
H25A H 0.7502 0.4617 0.5150 0.035 Uiso 1 1 calc R . .
C26 C 0.6900(4) 0.4850(3) 0.6136(2) 0.0252(8) Uani 1 1 d . . .
C27 C 0.9670(5) 0.3075(4) 0.7768(2) 0.0317(9) Uani 1 1 d . . .
H27A H 1.0722 0.2443 0.7788 0.048 Uiso 1 1 calc R . .
H27B H 0.8948 0.2752 0.8036 0.048 Uiso 1 1 calc R . .
H27C H 0.9752 0.3747 0.7960 0.048 Uiso 1 1 calc R . .
C28 C 1.0450(6) 0.2928(5) 0.5195(2) 0.0473(12) Uani 1 1 d . . .
H28A H 1.1456 0.2314 0.5395 0.071 Uiso 1 1 calc R . .
H28B H 1.0660 0.3579 0.4890 0.071 Uiso 1 1 calc R . .
H28C H 0.9894 0.2568 0.4929 0.071 Uiso 1 1 calc R . .
C29 C 0.5241(5) 0.5808(4) 0.5942(2) 0.0354(10) Uani 1 1 d . . .
H29A H 0.5042 0.5963 0.5441 0.053 Uiso 1 1 calc R . .
H29B H 0.5180 0.6552 0.6093 0.053 Uiso 1 1 calc R . .
H29C H 0.4443 0.5519 0.6168 0.053 Uiso 1 1 calc R . .
C30 C 0.5451(4) 0.6341(3) 0.88833(19) 0.0194(8) Uani 1 1 d . . .
C31 C 0.6518(4) 0.5758(3) 0.94710(19) 0.0208(8) Uani 1 1 d . . .
C32 C 0.6388(5) 0.6372(3) 1.00330(19) 0.0256(8) Uani 1 1 d . . .
H32A H 0.7113 0.6006 1.0421 0.031 Uiso 1 1 calc R . .
C33 C 0.5200(5) 0.7521(4) 1.0029(2) 0.0293(9) Uani 1 1 d . . .
C34 C 0.4083(5) 0.8026(4) 0.9462(2) 0.0304(9) Uani 1 1 d . . .
H34A H 0.3254 0.8775 0.9467 0.036 Uiso 1 1 calc R . .
C35 C 0.4159(4) 0.7452(4) 0.8885(2) 0.0271(9) Uani 1 1 d . . .
C36 C 0.7745(5) 0.4484(3) 0.9532(2) 0.0298(9) Uani 1 1 d . . .
H36A H 0.7695 0.4179 0.9107 0.045 Uiso 1 1 calc R . .
H36B H 0.7520 0.3960 0.9923 0.045 Uiso 1 1 calc R . .
H36C H 0.8808 0.4499 0.9604 0.045 Uiso 1 1 calc R . .
C37 C 0.5141(6) 0.8201(4) 1.0626(2) 0.0490(12) Uani 1 1 d . . .
H37A H 0.4250 0.8972 1.0537 0.073 Uiso 1 1 calc R . .
H37B H 0.6135 0.8344 1.0663 0.073 Uiso 1 1 calc R . .
H37C H 0.5001 0.7719 1.1058 0.073 Uiso 1 1 calc R . .
C38 C 0.2870(5) 0.7990(4) 0.8299(2) 0.0385(11) Uani 1 1 d . . .
H38A H 0.2094 0.8746 0.8393 0.058 Uiso 1 1 calc R . .
H38B H 0.2337 0.7423 0.8266 0.058 Uiso 1 1 calc R . .
H38C H 0.3356 0.8144 0.7863 0.058 Uiso 1 1 calc R . .

loop_
_atom_site_aniso_label
_atom_site_aniso_U_11
_atom_site_aniso_U_22
_atom_site_aniso_U_33
_atom_site_aniso_U_23
_atom_site_aniso_U_13
_atom_site_aniso_U_12
Ru1 0.01615(14) 0.01895(17) 0.01417(15) -0.00090(11) 0.00046(10) -0.00798(11)
Cl1 0.0133(4) 0.0160(4) 0.0147(4) -0.0004(3) -0.0054(3) -0.0030(3)
S1 0.0254(5) 0.0232(5) 0.0287(5) 0.0036(4) -0.0101(4) -0.0112(4)
F1 0.0620(18) 0.0245(15) 0.095(2) -0.0076(15) -0.0084(17) -0.0121(13)
O2 0.0476(18) 0.0343(17) 0.0270(16) -0.0098(13) -0.0169(13) -0.0007(14)
N1 0.0208(14) 0.0251(17) 0.0154(15) -0.0012(13) 0.0003(12) -0.0112(13)
N2 0.0187(14) 0.0215(16) 0.0149(15) -0.0020(13) -0.0002(12) -0.0074(13)
N3 0.0238(15) 0.0260(18) 0.0232(17) -0.0074(14) 0.0065(13) -0.0154(14)
N4 0.0211(15) 0.0230(17) 0.0188(16) -0.0019(13) 0.0047(12) -0.0111(13)
C1 0.0234(18) 0.025(2) 0.023(2) -0.0036(16) 0.0042(15) -0.0121(16)
C2 0.035(2) 0.053(3) 0.036(3) -0.005(2) 0.019(2) -0.009(2)
C3 0.0132(15) 0.023(2) 0.0181(19) 0.0008(15) -0.0029(14) -0.0059(14)
C4 0.0247(18) 0.025(2) 0.026(2) -0.0003(17) -0.0001(16) -0.0119(16)
C5 0.0252(18) 0.0179(19) 0.026(2) -0.0055(16) -0.0008(16) -0.0100(16)
C9 0.0231(18) 0.025(2) 0.0180(19) -0.0028(16) 0.0048(15) -0.0087(16)
C10 0.030(2) 0.025(2) 0.020(2) 0.0003(16) 0.0002(16) -0.0090(17)
C11 0.054(3) 0.060(3) 0.035(3) -0.015(2) -0.021(2) -0.002(3)
C12 0.0159(16) 0.025(2) 0.026(2) -0.0025(17) -0.0009(15) -0.0079(15)
C13 0.0274(19) 0.025(2) 0.027(2) -0.0014(17) 0.0010(16) -0.0092(17)
C14 0.031(2) 0.026(2) 0.040(3) 0.012(2) -0.0026(19) -0.0097(18)
C15 0.028(2) 0.018(2) 0.057(3) -0.005(2) -0.005(2) -0.0053(17)
C16 0.029(2) 0.037(3) 0.052(3) -0.023(2) -0.003(2) -0.0072(19)
C17 0.0207(18) 0.038(2) 0.027(2) -0.0056(18) -0.0022(16) -0.0092(17)
C18 0.0159(16) 0.0177(19) 0.0146(18) 0.0008(14) -0.0020(13) -0.0034(14)
C19 0.035(2) 0.037(2) 0.034(2) -0.0086(19) 0.0096(18) -0.024(2)
C20 0.039(2) 0.048(3) 0.035(2) -0.014(2) 0.0149(19) -0.031(2)
C21 0.0299(19) 0.027(2) 0.020(2) -0.0070(16) 0.0010(16) -0.0168(17)
C22 0.0294(19) 0.026(2) 0.020(2) -0.0056(16) 0.0014(16) -0.0151(17)
C23 0.0270(19) 0.036(2) 0.026(2) -0.0112(18) 0.0017(17) -0.0140(18)
C24 0.035(2) 0.043(3) 0.025(2) -0.0147(19) 0.0060(17) -0.024(2)
C25 0.039(2) 0.040(2) 0.017(2) -0.0054(18) -0.0015(17) -0.023(2)
C26 0.034(2) 0.027(2) 0.021(2) -0.0032(17) -0.0020(16) -0.0194(18)
C27 0.035(2) 0.035(2) 0.023(2) -0.0046(18) -0.0022(17) -0.0108(19)
C28 0.052(3) 0.068(3) 0.032(3) -0.026(2) 0.011(2) -0.026(3)
C29 0.042(2) 0.032(2) 0.031(2) 0.0000(19) -0.0115(19) -0.013(2)
C30 0.0195(17) 0.0178(19) 0.0191(19) -0.0020(15) 0.0086(14) -0.0055(15)
C31 0.0244(18) 0.0167(19) 0.0199(19) 0.0016(15) 0.0030(15) -0.0081(15)
C32 0.034(2) 0.028(2) 0.0168(19) -0.0022(16) 0.0072(16) -0.0139(18)
C33 0.039(2) 0.026(2) 0.026(2) -0.0071(18) 0.0166(18) -0.0144(19)
C34 0.027(2) 0.021(2) 0.037(3) -0.0027(18) 0.0145(18) -0.0028(17)
C35 0.0207(18) 0.026(2) 0.030(2) 0.0030(18) 0.0074(16) -0.0069(16)
C36 0.033(2) 0.021(2) 0.030(2) 0.0018(17) -0.0006(17) -0.0058(17)
C37 0.072(3) 0.043(3) 0.041(3) -0.019(2) 0.024(3) -0.025(3)
C38 0.0215(19) 0.037(3) 0.044(3) 0.003(2) 0.0035(18) 0.0000(18)

loop_
_atom_type_symbol
_atom_type_description
_atom_type_scat_dispersion_real
_atom_type_scat_dispersion_imag
_atom_type_scat_source
C C 0.0033 0.0016 'International Tables Vol C Tables 4.2.6.8 and 6.1.1.4'
H H 0.0000 0.0000 'International Tables Vol C Tables 4.2.6.8 and 6.1.1.4'
S S 0.1246 0.1234 'International Tables Vol C Tables 4.2.6.8 and 6.1.1.4'
Cl Cl 0.1484 0.1585 'International Tables Vol C Tables 4.2.6.8 and 6.1.1.4'
Ru Ru -1.2594 0.8363 'International Tables Vol C Tables 4.2.6.8 and 6.1.1.4'
O O 0.0106 0.0060 'International Tables Vol C Tables 4.2.6.8 and 6.1.1.4'
N N 0.0061 0.0033 'International Tables Vol C Tables 4.2.6.8 and 6.1.1.4'
F F 0.0171 0.0103 'International Tables Vol C Tables 4.2.6.8 and 6.1.1.4'

loop_
_geom_angle_atom_site_label_1
_geom_angle_atom_site_label_2
_geom_angle_atom_site_label_3
_geom_angle
C1 Ru1 C18 99.49(15)
C1 Ru1 C3 101.26(14)
C18 Ru1 C3 158.59(14)
C1 Ru1 S1 90.49(12)
C18 Ru1 S1 82.69(9)
C3 Ru1 S1 91.91(9)
C1 Ru1 Cl1 94.75(12)
C18 Ru1 Cl1 95.71(9)
C3 Ru1 Cl1 87.79(9)
S1 Ru1 Cl1 174.72(3)
C12 S1 Ru1 113.66(11)
C8 O1 C7 124.0(8)
C7A O1A C8A 108.5(6)
C10 O2 C11 110.9(3)
C3 N1 C4 111.1(3)
C3 N1 C6A 127.8(4)
C4 N1 C6A 120.9(4)
C3 N1 C6 122.5(5)
C4 N1 C6 125.7(5)
C6A N1 C6 12.1(6)
C3 N2 C5 111.4(3)
C3 N2 C9 123.7(3)
C5 N2 C9 124.9(3)
C18 N3 C21 128.2(3)
C18 N3 C19 113.3(3)
C21 N3 C19 117.9(3)
C18 N4 C30 125.9(3)
C18 N4 C20 114.0(3)
C30 N4 C20 119.5(3)
C2 C1 Ru1 130.4(3)
C2 C1 H1A 114.8
Ru1 C1 H1A 114.8
C1 C2 H2A 109.5
C1 C2 H2B 109.5
H2A C2 H2B 109.5
C1 C2 H2C 109.5
H2A C2 H2C 109.5
H2B C2 H2C 109.5
N2 C3 N1 103.5(3)
N2 C3 Ru1 122.3(2)
N1 C3 Ru1 133.7(3)
C5 C4 N1 106.9(3)
C5 C4 H4A 126.5
N1 C4 H4A 126.5
C4 C5 N2 107.1(3)
C4 C5 H5A 126.5
N2 C5 H5A 126.5
C7 C6 N1 112.2(8)
C7 C6 H6A 109.2
N1 C6 H6A 109.2
C7 C6 H6B 109.2
N1 C6 H6B 109.2
H6A C6 H6B 107.9
N1 C6A C7A 112.2(6)
N1 C6A H6AA 109.2
C7A C6A H6AA 109.2
N1 C6A H6AB 109.2
C7A C6A H6AB 109.2
H6AA C6A H6AB 107.9
O1 C7 C6 110.1(8)
O1 C7 H7A 109.6
C6 C7 H7A 109.6
O1 C7 H7B 109.6
C6 C7 H7B 109.6
H7A C7 H7B 108.2
O1A C7A C6A 106.3(6)
O1A C7A H7AA 110.5
C6A C7A H7AA 110.5
O1A C7A H7AB 110.5
C6A C7A H7AB 110.5
H7AA C7A H7AB 108.7
O1 C8 H8A 109.5
O1 C8 H8B 109.5
H8A C8 H8B 109.5
O1 C8 H8C 109.5
H8A C8 H8C 109.5
H8B C8 H8C 109.5
O1A C8A H8AA 109.5
O1A C8A H8AB 109.5
H8AA C8A H8AB 109.5
O1A C8A H8AC 109.5
H8AA C8A H8AC 109.5
H8AB C8A H8AC 109.5
N2 C9 C10 113.4(3)
N2 C9 H9A 108.9
C10 C9 H9A 108.9
N2 C9 H9B 108.9
C10 C9 H9B 108.9
H9A C9 H9B 107.7
O2 C10 C9 109.1(3)
O2 C10 H10A 109.9
C9 C10 H10A 109.9
O2 C10 H10B 109.9
C9 C10 H10B 109.9
H10A C10 H10B 108.3
O2 C11 H11A 109.5
O2 C11 H11B 109.5
H11A C11 H11B 109.5
O2 C11 H11C 109.5
H11A C11 H11C 109.5
H11B C11 H11C 109.5
C17 C12 C13 117.4(4)
C17 C12 S1 122.8(3)
C13 C12 S1 119.6(3)
C14 C13 C12 121.3(4)
C14 C13 H13A 119.4
C12 C13 H13A 119.4
C15 C14 C13 118.7(4)
C15 C14 H14A 120.6
C13 C14 H14A 120.6
C14 C15 F1 118.3(4)
C14 C15 C16 122.5(4)
F1 C15 C16 119.3(4)
C17 C16 C15 118.5(4)
C17 C16 H16A 120.7
C15 C16 H16A 120.7
C16 C17 C12 121.6(4)
C16 C17 H17A 119.2
C12 C17 H17A 119.2
N3 C18 N4 106.8(3)
N3 C18 Ru1 130.7(3)
N4 C18 Ru1 121.8(2)
N3 C19 C20 102.9(3)
N3 C19 H19A 111.2
C20 C19 H19A 111.2
N3 C19 H19B 111.2
C20 C19 H19B 111.2
H19A C19 H19B 109.1
N4 C20 C19 102.9(3)
N4 C20 H20A 111.2
C19 C20 H20A 111.2
N4 C20 H20B 111.2
C19 C20 H20B 111.2
H20A C20 H20B 109.1
C22 C21 C26 121.5(4)
C22 C21 N3 118.8(3)
C26 C21 N3 119.5(3)
C23 C22 C21 118.7(3)
C23 C22 C27 120.2(3)
C21 C22 C27 121.1(3)
C22 C23 C24 121.9(4)
C22 C23 H23A 119.1
C24 C23 H23A 119.1
C23 C24 C25 118.1(4)
C23 C24 C28 121.6(4)
C25 C24 C28 120.3(4)
C26 C25 C24 122.2(4)
C26 C25 H25A 118.9
C24 C25 H25A 118.9
C25 C26 C21 117.7(4)
C25 C26 C29 120.4(3)
C21 C26 C29 121.9(4)
C22 C27 H27A 109.5
C22 C27 H27B 109.5
H27A C27 H27B 109.5
C22 C27 H27C 109.5
H27A C27 H27C 109.5
H27B C27 H27C 109.5
C24 C28 H28A 109.5
C24 C28 H28B 109.5
H28A C28 H28B 109.5
C24 C28 H28C 109.5
H28A C28 H28C 109.5
H28B C28 H28C 109.5
C26 C29 H29A 109.5
C26 C29 H29B 109.5
H29A C29 H29B 109.5
C26 C29 H29C 109.5
H29A C29 H29C 109.5
H29B C29 H29C 109.5
C31 C30 C35 121.4(3)
C31 C30 N4 118.6(3)
C35 C30 N4 119.7(3)
C32 C31 C30 118.3(3)
C32 C31 C36 118.9(3)
C30 C31 C36 122.8(3)
C31 C32 C33 121.6(4)
C31 C32 H32A 119.2
C33 C32 H32A 119.2
C34 C33 C32 118.4(4)
C34 C33 C37 120.9(4)
C32 C33 C37 120.7(4)
C33 C34 C35 122.3(4)
C33 C34 H34A 118.9
C35 C34 H34A 118.9
C34 C35 C30 117.6(3)
C34 C35 C38 120.8(4)
C30 C35 C38 121.6(4)
C31 C36 H36A 109.5
C31 C36 H36B 109.5
H36A C36 H36B 109.5
C31 C36 H36C 109.5
H36A C36 H36C 109.5
H36B C36 H36C 109.5
C33 C37 H37A 109.5
C33 C37 H37B 109.5
H37A C37 H37B 109.5
C33 C37 H37C 109.5
H37A C37 H37C 109.5
H37B C37 H37C 109.5
C35 C38 H38A 109.5
C35 C38 H38B 109.5
H38A C38 H38B 109.5
C35 C38 H38C 109.5
H38A C38 H38C 109.5
H38B C38 H38C 109.5

loop_
_geom_bond_atom_site_label_1
_geom_bond_atom_site_label_2
_geom_bond_distance
Ru1 C1 1.807(4)
Ru1 C18 2.089(3)
Ru1 C3 2.101(3)
Ru1 S1 2.3494(9)
Ru1 Cl1 2.5009(8)
S1 C12 1.767(4)
F1 C15 1.371(5)
O1 C8 1.384(13)
O1 C7 1.392(11)
O1A C7A 1.400(8)
O1A C8A 1.407(11)
O2 C10 1.412(5)
O2 C11 1.415(5)
N1 C3 1.367(4)
N1 C4 1.380(5)
N1 C6A 1.404(9)
N1 C6 1.518(12)
N2 C3 1.351(4)
N2 C5 1.385(4)
N2 C9 1.461(4)
N3 C18 1.345(4)
N3 C21 1.431(5)
N3 C19 1.486(4)
N4 C18 1.349(4)
N4 C30 1.430(5)
N4 C20 1.469(4)
C1 C2 1.502(5)
C1 H1A 0.9300
C2 H2A 0.9600
C2 H2B 0.9600
C2 H2C 0.9600
C4 C5 1.327(5)
C4 H4A 0.9300
C5 H5A 0.9300
C6 C7 1.485(14)
C6 H6A 0.9700
C6 H6B 0.9700
C6A C7A 1.519(11)
C6A H6AA 0.9700
C6A H6AB 0.9700
C7 H7A 0.9700
C7 H7B 0.9700
C7A H7AA 0.9700
C7A H7AB 0.9700
C8 H8A 0.9600
C8 H8B 0.9600
C8 H8C 0.9600
C8A H8AA 0.9600
C8A H8AB 0.9600
C8A H8AC 0.9600
C9 C10 1.502(5)
C9 H9A 0.9700
C9 H9B 0.9700
C10 H10A 0.9700
C10 H10B 0.9700
C11 H11A 0.9600
C11 H11B 0.9600
C11 H11C 0.9600
C12 C17 1.394(5)
C12 C13 1.395(5)
C13 C14 1.384(5)
C13 H13A 0.9300
C14 C15 1.353(6)
C14 H14A 0.9300
C15 C16 1.373(6)
C16 C17 1.372(6)
C16 H16A 0.9300
C17 H17A 0.9300
C19 C20 1.503(6)
C19 H19A 0.9700
C19 H19B 0.9700
C20 H20A 0.9700
C20 H20B 0.9700
C21 C22 1.391(5)
C21 C26 1.405(5)
C22 C23 1.381(5)
C22 C27 1.507(5)
C23 C24 1.388(5)
C23 H23A 0.9300
C24 C25 1.394(6)
C24 C28 1.511(6)
C25 C26 1.386(5)
C25 H25A 0.9300
C26 C29 1.504(5)
C27 H27A 0.9600
C27 H27B 0.9600
C27 H27C 0.9600
C28 H28A 0.9600
C28 H28B 0.9600
C28 H28C 0.9600
C29 H29A 0.9600
C29 H29B 0.9600
C29 H29C 0.9600
C30 C31 1.397(5)
C30 C35 1.403(5)
C31 C32 1.390(5)
C31 C36 1.498(5)
C32 C33 1.391(5)
C32 H32A 0.9300
C33 C34 1.384(6)
C33 C37 1.506(6)
C34 C35 1.392(6)
C34 H34A 0.9300
C35 C38 1.502(5)
C36 H36A 0.9600
C36 H36B 0.9600
C36 H36C 0.9600
C37 H37A 0.9600
C37 H37B 0.9600
C37 H37C 0.9600
C38 H38A 0.9600
C38 H38B 0.9600
C38 H38C 0.9600

loop_
_geom_torsion_atom_site_label_1
_geom_torsion_atom_site_label_2
_geom_torsion_atom_site_label_3
_geom_torsion_atom_site_label_4
_geom_torsion
C1 Ru1 S1 C12 -105.18(18)
C18 Ru1 S1 C12 155.32(17)
C3 Ru1 S1 C12 -3.89(17)
Cl1 Ru1 S1 C12 82.7(4)
C18 Ru1 C1 C2 -105.9(4)
C3 Ru1 C1 C2 79.4(4)
S1 Ru1 C1 C2 171.5(4)
Cl1 Ru1 C1 C2 -9.3(4)
C5 N2 C3 N1 0.2(3)
C9 N2 C3 N1 178.2(3)
C5 N2 C3 Ru1 -173.0(2)
C9 N2 C3 Ru1 5.0(4)
C4 N1 C3 N2 0.0(4)
C6A N1 C3 N2 -175.2(5)
C6 N1 C3 N2 171.5(5)
C4 N1 C3 Ru1 172.0(3)
C6A N1 C3 Ru1 -3.2(7)
C6 N1 C3 Ru1 -16.5(7)
C1 Ru1 C3 N2 -162.0(3)
C18 Ru1 C3 N2 32.4(5)
S1 Ru1 C3 N2 107.1(3)
Cl1 Ru1 C3 N2 -67.6(3)
C1 Ru1 C3 N1 27.1(3)
C18 Ru1 C3 N1 -138.5(4)
S1 Ru1 C3 N1 -63.8(3)
Cl1 Ru1 C3 N1 121.5(3)
C3 N1 C4 C5 -0.2(4)
C6A N1 C4 C5 175.4(5)
C6 N1 C4 C5 -171.3(6)
N1 C4 C5 N2 0.3(4)
C3 N2 C5 C4 -0.3(4)
C9 N2 C5 C4 -178.3(3)
C3 N1 C6 C7 -90.4(8)
C4 N1 C6 C7 79.8(9)
C6A N1 C6 C7 150(4)
C3 N1 C6A C7A -112.7(6)
C4 N1 C6A C7A 72.5(8)
C6 N1 C6A C7A -45(3)
C8 O1 C7 C6 99.8(11)
N1 C6 C7 O1 171.5(7)
C8A O1A C7A C6A 157.2(7)
N1 C6A C7A O1A 165.9(6)
C3 N2 C9 C10 118.0(4)
C5 N2 C9 C10 -64.3(4)
C11 O2 C10 C9 170.7(3)
N2 C9 C10 O2 84.5(4)
Ru1 S1 C12 C17 -65.0(3)
Ru1 S1 C12 C13 119.9(3)
C17 C12 C13 C14 0.6(5)
S1 C12 C13 C14 175.9(3)
C12 C13 C14 C15 0.4(6)
C13 C14 C15 F1 -179.0(3)
C13 C14 C15 C16 -0.2(6)
C14 C15 C16 C17 -0.9(6)
F1 C15 C16 C17 177.8(3)
C15 C16 C17 C12 2.0(6)
C13 C12 C17 C16 -1.8(5)
S1 C12 C17 C16 -177.0(3)
C21 N3 C18 N4 -171.4(3)
C19 N3 C18 N4 -0.7(4)
C21 N3 C18 Ru1 18.2(5)
C19 N3 C18 Ru1 -171.1(3)
C30 N4 C18 N3 172.4(3)
C20 N4 C18 N3 1.2(4)
C30 N4 C18 Ru1 -16.2(4)
C20 N4 C18 Ru1 172.6(3)
C1 Ru1 C18 N3 -9.7(3)
C3 Ru1 C18 N3 155.9(3)
S1 Ru1 C18 N3 79.6(3)
Cl1 Ru1 C18 N3 -105.5(3)
C1 Ru1 C18 N4 -178.9(3)
C3 Ru1 C18 N4 -13.2(5)
S1 Ru1 C18 N4 -89.6(3)
Cl1 Ru1 C18 N4 85.3(3)
C18 N3 C19 C20 0.1(4)
C21 N3 C19 C20 171.8(3)
C18 N4 C20 C19 -1.1(4)
C30 N4 C20 C19 -173.0(3)
N3 C19 C20 N4 0.6(4)
C18 N3 C21 C22 78.5(5)
C19 N3 C21 C22 -91.8(4)
C18 N3 C21 C26 -106.9(4)
C19 N3 C21 C26 82.8(4)
C26 C21 C22 C23 1.7(5)
N3 C21 C22 C23 176.1(3)
C26 C21 C22 C27 -179.4(3)
N3 C21 C22 C27 -4.9(5)
C21 C22 C23 C24 0.8(5)
C27 C22 C23 C24 -178.2(3)
C22 C23 C24 C25 -2.0(5)
C22 C23 C24 C28 177.5(4)
C23 C24 C25 C26 0.8(6)
C28 C24 C25 C26 -178.7(4)
C24 C25 C26 C21 1.5(5)
C24 C25 C26 C29 -178.6(3)
C22 C21 C26 C25 -2.8(5)
N3 C21 C26 C25 -177.2(3)
C22 C21 C26 C29 177.4(3)
N3 C21 C26 C29 3.0(5)
C18 N4 C30 C31 -83.0(4)
C20 N4 C30 C31 87.8(4)
C18 N4 C30 C35 103.3(4)
C20 N4 C30 C35 -85.8(4)
C35 C30 C31 C32 -7.3(5)
N4 C30 C31 C32 179.2(3)
C35 C30 C31 C36 170.2(3)
N4 C30 C31 C36 -3.3(5)
C30 C31 C32 C33 2.1(5)
C36 C31 C32 C33 -175.5(3)
C31 C32 C33 C34 3.0(5)
C31 C32 C33 C37 -176.5(4)
C32 C33 C34 C35 -3.2(6)
C37 C33 C34 C35 176.4(4)
C33 C34 C35 C30 -1.8(5)
C33 C34 C35 C38 176.3(3)
C31 C30 C35 C34 7.1(5)
N4 C30 C35 C34 -179.4(3)
C31 C30 C35 C38 -171.0(3)
N4 C30 C35 C38 2.5(5)
